data_7152953
loop_
_publ_author_name
'Sinha, Mantosh K.'
'Khoury, Kareem'
'Herdtweck, Eberhardt'
'D\"omling, Alexander'

_publ_section_title
;
 Various cyclization scaffolds by a truly Ugi 4-CR.
;
_journal_issue 29
_journal_name_full 'Organic &amp; biomolecular chemistry'
_journal_page_first 4792
_journal_page_last 4796
_journal_paper_doi 10.1039/c3ob40523k
_journal_volume 11
_journal_year 2013
_chemical_absolute_configuration syn
_chemical_formula_moiety 'C26 H28 N4 O2'
_chemical_formula_sum 'C26 H28 N4 O2'
_chemical_formula_weight 428.52
_chemical_name_systematic ?
_space_group_IT_number 4
_symmetry_cell_setting monoclinic
_symmetry_Int_Tables_number 4
_symmetry_space_group_name_Hall 'P 2yb'
_symmetry_space_group_name_H-M 'P 1 21 1'
_atom_sites_solution_hydrogens difmap
_atom_sites_solution_primary direct
_atom_sites_solution_secondary difmap
_cell_angle_alpha 90
_cell_angle_beta 92.3910(7)
_cell_angle_gamma 90
_cell_formula_units_Z 2
_cell_length_a 6.8229(1)
_cell_length_b 19.0016(3)
_cell_length_c 8.4335(1)
_cell_measurement_reflns_used 9155
_cell_measurement_temperature 123(1)
_cell_measurement_theta_max 25.52
_cell_measurement_theta_min 2.14
_cell_volume 1092.42(3)
_computing_cell_refinement 'SAINT (Bruker, 2008b)'
_computing_data_collection 'APEX II Control Software (Bruker, 2008a)'
_computing_data_reduction 'SAINT (Bruker, 2008b)'
_computing_molecular_graphics 'PLATON (Spek, 2010)'
_computing_publication_material 'PLATON (Spek, 2010)'
_computing_structure_refinement 'SHELXL97 (Sheldrick, 1998)'
_computing_structure_solution 'SIR92 (Altomare, 1994)'
_diffrn_ambient_temperature 123(1)
_diffrn_detector ' CCD plate '
_diffrn_detector_area_resol_mean 16
_diffrn_measured_fraction_theta_full 0.995
_diffrn_measured_fraction_theta_max 0.995
_diffrn_measurement_device ' \k-geometry diffractometer '
_diffrn_measurement_device_type ' Bruker APEX-II CCD '
_diffrn_measurement_method ' phi- and omega-rotation '
_diffrn_radiation_monochromator graphite
_diffrn_radiation_source 'fine-focus sealed tube'
_diffrn_radiation_type 'Mo K\a'
_diffrn_radiation_wavelength 0.71073
_diffrn_reflns_av_R_equivalents 0.0164
_diffrn_reflns_av_sigmaI/netI 0.0110
_diffrn_reflns_limit_h_max 8
_diffrn_reflns_limit_h_min -8
_diffrn_reflns_limit_k_max 22
_diffrn_reflns_limit_k_min -22
_diffrn_reflns_limit_l_max 10
_diffrn_reflns_limit_l_min -10
_diffrn_reflns_number 21939
_diffrn_reflns_theta_full 25.52
_diffrn_reflns_theta_max 25.52
_diffrn_reflns_theta_min 2.14
_diffrn_standards_decay_% 0
_exptl_absorpt_coefficient_mu 0.084
_exptl_absorpt_correction_T_max 0.7452
_exptl_absorpt_correction_T_min 0.6898
_exptl_absorpt_correction_type multi-scan
_exptl_absorpt_process_details 'SADABS, Bruker, 2008b'
_exptl_crystal_colour colorless
_exptl_crystal_density_diffrn 1.303
_exptl_crystal_density_meas ?
_exptl_crystal_density_method none
_exptl_crystal_description fragment
_exptl_crystal_F_000 456
_exptl_crystal_size_max 0.51
_exptl_crystal_size_mid 0.38
_exptl_crystal_size_min 0.33
_refine_diff_density_max 0.169
_refine_diff_density_min -0.156
_refine_diff_density_rms 0.029
_refine_ls_abs_structure_details 'Flack H D (1983), Acta Cryst. A39, 876-881'
_refine_ls_abs_structure_Flack -0.2(7)
_refine_ls_extinction_method none
_refine_ls_goodness_of_fit_ref 1.043
_refine_ls_hydrogen_treatment refall
_refine_ls_matrix_type full
_refine_ls_number_parameters 401
_refine_ls_number_reflns 4057
_refine_ls_number_restraints 1
_refine_ls_restrained_S_all 1.043
_refine_ls_R_factor_all 0.0239
_refine_ls_R_factor_gt 0.0236
_refine_ls_shift/su_max 0.001
_refine_ls_shift/su_mean 0.000
_refine_ls_structure_factor_coef Fsqd
_refine_ls_weighting_details 'w=1/[\s^2^(Fo^2^)+(0.0390P)^2^+0.1287P] where P=(Fo^2^+2Fc^2^)/3'
_refine_ls_weighting_scheme sigma
_refine_ls_wR_factor_gt 0.0604
_refine_ls_wR_factor_ref 0.0606
_reflns_number_gt 4015
_reflns_number_total 4057
_reflns_threshold_expression I>2\s(I)
_cod_data_source_file c3ob40523k.txt
_cod_data_source_block product_12
_cod_depositor_comments
;
The following automatic conversions were performed:

'_symmetry_cell_setting' value 'Monoclinic' changed to 'monoclinic'
according to /home/saulius/struct/CIF-dictionaries/cif_core.dic
dictionary named 'cif_core.dic' version 2.4.2 from 2011-04-26.

Automatic conversion script
Id: cif_fix_values 1891 2012-01-12 08:04:46Z andrius 

The following automatic conversions were performed:

'_exptl_crystal_density_meas' value 'none' was changed to '?' - the
value is perceived as not measured.

Automatic conversion script
Id: cif_fix_values 3008 2015-01-20 13:52:24Z robertas 
;
_cod_original_sg_symbol_H-M 'P 21'
_cod_database_code 7152953

loop_
_symmetry_equiv_pos_site_id
_symmetry_equiv_pos_as_xyz
1 x,y,z
2 -x,1/2+y,-z

loop_
_atom_site_aniso_label
_atom_site_aniso_U_11
_atom_site_aniso_U_22
_atom_site_aniso_U_33
_atom_site_aniso_U_23
_atom_site_aniso_U_13
_atom_site_aniso_U_12
O1 0.0191(4) 0.0262(4) 0.0251(4) -0.0013(3) -0.0015(3) -0.0025(3)
O2 0.0327(5) 0.0326(5) 0.0178(4) 0.0035(3) 0.0054(3) -0.0005(4)
N1 0.0164(4) 0.0187(5) 0.0162(4) -0.0004(4) 0.0013(3) -0.0026(4)
N2 0.0213(5) 0.0210(5) 0.0167(5) 0.0011(4) -0.0003(4) 0.0001(4)
N3 0.0184(5) 0.0213(5) 0.0250(5) -0.0020(4) 0.0023(4) -0.0008(4)
N4 0.0235(5) 0.0224(5) 0.0171(5) -0.0021(4) 0.0028(4) -0.0003(4)
C1 0.0174(5) 0.0176(5) 0.0197(5) 0.0006(4) 0.0029(4) -0.0027(4)
C2 0.0157(5) 0.0205(6) 0.0188(5) -0.0009(4) 0.0036(4) -0.0012(4)
C3 0.0196(5) 0.0133(5) 0.0216(5) -0.0011(4) 0.0010(4) 0.0019(4)
C4 0.0211(5) 0.0213(6) 0.0196(5) -0.0006(4) 0.0052(4) -0.0017(4)
C5 0.0196(5) 0.0218(6) 0.0211(6) 0.0029(4) 0.0027(4) -0.0033(4)
C6 0.0226(5) 0.0198(6) 0.0180(5) 0.0015(4) -0.0018(4) -0.0024(4)
C7 0.0185(5) 0.0192(6) 0.0193(5) -0.0003(4) -0.0006(4) 0.0000(4)
C8 0.0283(6) 0.0219(6) 0.0186(5) -0.0026(5) -0.0061(5) 0.0012(5)
C9 0.0287(6) 0.0209(6) 0.0182(5) 0.0001(4) -0.0033(5) -0.0002(5)
C10 0.0437(8) 0.0203(6) 0.0258(6) -0.0002(5) -0.0008(5) -0.0070(5)
C11 0.0635(10) 0.0174(6) 0.0312(7) 0.0003(5) -0.0034(6) -0.0041(6)
C12 0.0565(9) 0.0218(6) 0.0288(7) -0.0059(5) -0.0086(6) 0.0100(6)
C13 0.0362(7) 0.0254(6) 0.0261(6) -0.0065(5) -0.0057(5) 0.0084(5)
C14 0.0195(5) 0.0215(5) 0.0173(5) 0.0011(4) -0.0006(4) -0.0029(4)
C15 0.0206(6) 0.0278(7) 0.0235(6) -0.0026(5) 0.0006(5) -0.0061(5)
C16 0.0250(6) 0.0433(8) 0.0248(6) 0.0012(6) -0.0052(5) -0.0048(6)
C17 0.0241(6) 0.0295(7) 0.0219(6) 0.0039(5) -0.0035(5) 0.0016(5)
C18 0.0197(5) 0.0201(5) 0.0188(5) -0.0016(4) -0.0003(4) -0.0066(4)
C19 0.0198(6) 0.0262(6) 0.0258(6) -0.0050(5) 0.0017(5) -0.0006(5)
C20 0.0241(6) 0.0243(6) 0.0294(7) -0.0008(5) -0.0025(5) 0.0044(5)
C21 0.0250(6) 0.0213(6) 0.0209(6) -0.0043(4) 0.0013(5) 0.0016(4)
C22 0.0375(7) 0.0251(6) 0.0276(6) 0.0035(5) -0.0031(5) -0.0010(5)
C23 0.0389(8) 0.0315(7) 0.0362(7) 0.0007(6) 0.0014(6) -0.0130(6)
C24 0.0287(7) 0.0385(8) 0.0343(7) -0.0082(6) -0.0043(6) -0.0066(6)
C25 0.0362(7) 0.0305(7) 0.0247(6) -0.0049(5) -0.0072(5) 0.0006(6)
C26 0.0311(6) 0.0219(6) 0.0212(6) -0.0029(5) -0.0009(5) -0.0020(5)

loop_
_atom_site_label
_atom_site_type_symbol
_atom_site_thermal_displace_type
_atom_site_fract_x
_atom_site_fract_y
_atom_site_fract_z
_atom_site_occupancy
_atom_site_U_iso_or_equiv
O1 O Uani 0.81187(12) 0.09226(4) 1.10428(10) 1.000 0.0235(2)
O2 O Uani 0.51367(13) 0.00274(5) 0.48514(10) 1.000 0.0276(3)
N1 N Uani 0.38242(13) 0.04188(5) 0.87342(10) 1.000 0.0171(3)
N2 N Uani 0.50908(14) 0.06331(5) 1.17658(12) 1.000 0.0197(3)
N3 N Uani 0.08744(15) 0.19355(5) 1.01684(12) 1.000 0.0215(3)
N4 N Uani 0.55768(14) -0.06453(5) 0.70436(12) 1.000 0.0210(3)
C1 C Uani 0.23934(16) 0.07281(6) 0.97900(13) 1.000 0.0182(3)
C2 C Uani 0.56827(16) 0.08156(6) 0.89276(13) 1.000 0.0183(3)
C3 C Uani 0.63784(16) 0.07930(5) 1.06763(13) 1.000 0.0182(3)
C4 C Uani 0.30086(16) 0.04866(6) 1.14585(13) 1.000 0.0206(3)
C5 C Uani 0.55662(17) 0.15871(6) 0.83456(14) 1.000 0.0208(3)
C6 C Uani 0.37768(17) 0.19190(6) 0.90070(13) 1.000 0.0202(3)
C7 C Uani 0.23656(16) 0.15177(6) 0.96526(13) 1.000 0.0190(3)
C8 C Uani 0.13041(18) 0.26235(7) 0.98237(14) 1.000 0.0231(3)
C9 C Uani 0.31356(18) 0.26347(6) 0.90940(14) 1.000 0.0227(3)
C10 C Uani 0.3920(2) 0.32831(7) 0.86404(15) 1.000 0.0300(4)
C11 C Uani 0.2868(2) 0.38915(7) 0.89006(17) 1.000 0.0375(5)
C12 C Uani 0.1058(2) 0.38691(7) 0.96253(16) 1.000 0.0360(4)
C13 C Uani 0.0251(2) 0.32397(7) 1.01063(15) 1.000 0.0294(4)
C14 C Uani 0.31335(16) 0.02795(6) 0.70941(13) 1.000 0.0195(3)
C15 C Uani 0.12455(17) -0.01842(7) 0.68767(15) 1.000 0.0240(4)
C16 C Uani 0.06486(19) 0.02578(8) 0.54006(16) 1.000 0.0312(4)
C17 C Uani 0.20966(18) 0.08364(7) 0.59956(15) 1.000 0.0253(4)
C18 C Uani 0.47478(16) -0.01119(6) 0.62263(13) 1.000 0.0196(3)
C19 C Uani 0.68080(17) -0.11855(7) 0.63496(16) 1.000 0.0239(3)
C20 C Uani 0.60209(18) -0.19187(7) 0.66656(15) 1.000 0.0260(4)
C21 C Uani 0.40230(17) -0.20964(6) 0.59206(14) 1.000 0.0224(3)
C22 C Uani 0.3092(2) -0.27067(7) 0.64084(16) 1.000 0.0302(4)
C23 C Uani 0.1293(2) -0.29095(8) 0.57321(17) 1.000 0.0355(4)
C24 C Uani 0.0380(2) -0.24972(8) 0.45639(17) 1.000 0.0340(4)
C25 C Uani 0.1270(2) -0.18860(7) 0.40850(15) 1.000 0.0307(4)
C26 C Uani 0.30833(19) -0.16860(6) 0.47537(14) 1.000 0.0248(3)
H2 H Uiso 0.559(2) 0.0587(8) 1.2725(19) 1.000 0.025(3)
H3 H Uiso -0.016(2) 0.1774(7) 1.0565(16) 1.000 0.019(3)
H4 H Uiso 0.527(2) -0.0705(7) 0.7997(18) 1.000 0.018(3)
H11 H Uiso 0.1103(18) 0.0545(7) 0.9569(14) 1.000 0.010(3)
H21 H Uiso 0.6663(18) 0.0577(7) 0.8355(15) 1.000 0.011(3)
H41 H Uiso 0.230(2) 0.0730(8) 1.2245(19) 1.000 0.026(4)
H42 H Uiso 0.2759(19) -0.0033(8) 1.1545(15) 1.000 0.017(3)
H51 H Uiso 0.679(2) 0.1823(8) 0.8707(16) 1.000 0.023(3)
H52 H Uiso 0.5535(19) 0.1594(7) 0.7155(17) 1.000 0.018(3)
H101 H Uiso 0.520(2) 0.3302(9) 0.8160(19) 1.000 0.036(4)
H111 H Uiso 0.340(2) 0.4335(10) 0.8553(18) 1.000 0.036(4)
H121 H Uiso 0.035(3) 0.4302(10) 0.979(2) 1.000 0.040(4)
H131 H Uiso -0.099(2) 0.3209(9) 1.0622(19) 1.000 0.033(4)
H151 H Uiso 0.145(2) -0.0676(9) 0.6710(17) 1.000 0.027(3)
H152 H Uiso 0.033(2) -0.0107(8) 0.7726(17) 1.000 0.023(3)
H161 H Uiso -0.080(2) 0.0387(9) 0.5278(19) 1.000 0.035(4)
H162 H Uiso 0.107(2) 0.0059(8) 0.4413(18) 1.000 0.025(3)
H171 H Uiso 0.143(2) 0.1178(8) 0.6643(17) 1.000 0.025(3)
H172 H Uiso 0.293(2) 0.1083(8) 0.5222(18) 1.000 0.030(4)
H191 H Uiso 0.813(2) -0.1149(8) 0.6861(16) 1.000 0.021(3)
H192 H Uiso 0.6827(19) -0.1096(8) 0.5252(18) 1.000 0.021(3)
H201 H Uiso 0.595(2) -0.1985(8) 0.7814(17) 1.000 0.020(3)
H202 H Uiso 0.693(3) -0.2231(10) 0.625(2) 1.000 0.046(5)
H221 H Uiso 0.370(2) -0.3009(9) 0.723(2) 1.000 0.035(4)
H231 H Uiso 0.072(2) -0.3325(10) 0.606(2) 1.000 0.039(4)
H241 H Uiso -0.086(3) -0.2630(9) 0.411(2) 1.000 0.038(4)
H251 H Uiso 0.069(2) -0.1580(9) 0.3265(19) 1.000 0.036(4)
H261 H Uiso 0.372(2) -0.1238(9) 0.4422(18) 1.000 0.034(4)

loop_
_atom_type_symbol
_atom_type_description
_atom_type_scat_dispersion_real
_atom_type_scat_dispersion_imag
_atom_type_scat_source
O O 0.0106 0.0060 'International Tables Vol C Tables 4.2.6.8 and 6.1.1.4'
N N 0.0061 0.0033 'International Tables Vol C Tables 4.2.6.8 and 6.1.1.4'
H H 0.0000 0.0000 'International Tables Vol C Tables 4.2.6.8 and 6.1.1.4'
C C 0.0033 0.0016 'International Tables Vol C Tables 4.2.6.8 and 6.1.1.4'

loop_
_geom_angle_atom_site_label_1
_geom_angle_atom_site_label_2
_geom_angle_atom_site_label_3
_geom_angle
_geom_angle_publ_flag
C1 N1 C2 108.50(8) yes
C1 N1 C14 116.60(8) yes
C2 N1 C14 115.88(8) yes
C3 N2 C4 125.85(10) yes
C7 N3 C8 108.37(10) yes
C18 N4 C19 124.24(10) yes
C3 N2 H2 114.9(9) no
C4 N2 H2 119.1(9) no
C7 N3 H3 123.6(9) no
C8 N3 H3 127.9(9) no
C19 N4 H4 117.0(9) no
C18 N4 H4 118.3(9) no
C4 C1 C7 111.95(9) no
N1 C1 C4 105.95(9) yes
N1 C1 C7 111.00(9) yes
N1 C2 C5 114.57(9) yes
C3 C2 C5 110.00(9) no
N1 C2 C3 108.78(9) yes
N2 C3 C2 118.93(10) yes
O1 C3 N2 121.72(10) yes
O1 C3 C2 119.35(10) yes
N2 C4 C1 109.59(9) yes
C2 C5 C6 108.17(9) no
C7 C6 C9 106.81(10) no
C5 C6 C7 120.89(10) no
C5 C6 C9 132.29(10) no
C1 C7 C6 125.67(10) no
N3 C7 C1 123.94(10) yes
N3 C7 C6 110.40(10) yes
N3 C8 C9 107.84(11) yes
N3 C8 C13 130.14(11) yes
C9 C8 C13 122.02(12) no
C6 C9 C8 106.57(10) no
C8 C9 C10 119.04(11) no
C6 C9 C10 134.39(12) no
C9 C10 C11 118.98(12) no
C10 C11 C12 121.10(12) no
C11 C12 C13 121.51(12) no
C8 C13 C12 117.36(12) no
N1 C14 C18 109.12(9) yes
N1 C14 C15 116.27(9) yes
N1 C14 C17 123.97(10) yes
C17 C14 C18 111.22(9) no
C15 C14 C17 87.80(9) no
C15 C14 C18 105.91(9) no
C14 C15 C16 88.64(9) no
C15 C16 C17 88.95(10) no
C14 C17 C16 88.75(10) no
O2 C18 N4 123.09(11) yes
N4 C18 C14 114.62(9) yes
O2 C18 C14 122.10(10) yes
N4 C19 C20 111.08(10) yes
C19 C20 C21 116.73(10) no
C20 C21 C22 118.47(11) no
C20 C21 C26 123.27(11) no
C22 C21 C26 118.25(11) no
C21 C22 C23 121.12(12) no
C22 C23 C24 119.95(13) no
C23 C24 C25 119.60(13) no
C24 C25 C26 120.43(12) no
C21 C26 C25 120.63(11) no
N1 C1 H11 111.4(7) no
C4 C1 H11 106.6(7) no
C7 C1 H11 109.8(8) no
N1 C2 H21 108.5(8) no
C3 C2 H21 106.2(8) no
C5 C2 H21 108.5(8) no
N2 C4 H41 107.5(9) no
N2 C4 H42 109.9(8) no
C1 C4 H41 111.6(9) no
C1 C4 H42 108.8(7) no
H41 C4 H42 109.4(12) no
C2 C5 H51 107.6(9) no
C2 C5 H52 109.2(8) no
C6 C5 H51 112.7(8) no
C6 C5 H52 112.5(8) no
H51 C5 H52 106.6(11) no
C9 C10 H101 120.2(10) no
C11 C10 H101 120.9(10) no
C10 C11 H111 118.4(9) no
C12 C11 H111 120.5(9) no
C11 C12 H121 119.4(12) no
C13 C12 H121 119.1(12) no
C8 C13 H131 119.4(10) no
C12 C13 H131 123.3(10) no
C14 C15 H151 116.3(8) no
C14 C15 H152 112.1(9) no
C16 C15 H151 116.7(9) no
C16 C15 H152 110.7(9) no
H151 C15 H152 110.8(12) no
C15 C16 H161 115.8(9) no
C15 C16 H162 113.8(9) no
C17 C16 H161 117.7(10) no
C17 C16 H162 110.3(9) no
H161 C16 H162 109.1(12) no
C14 C17 H171 109.3(9) no
C14 C17 H172 116.8(8) no
C16 C17 H171 110.4(8) no
C16 C17 H172 119.6(9) no
H171 C17 H172 110.2(12) no
N4 C19 H191 107.8(8) no
N4 C19 H192 107.3(9) no
C20 C19 H191 108.1(9) no
C20 C19 H192 110.9(9) no
H191 C19 H192 111.6(11) no
C19 C20 H201 108.9(9) no
C19 C20 H202 105.7(12) no
C21 C20 H201 107.5(8) no
C21 C20 H202 107.6(12) no
H201 C20 H202 110.4(14) no
C21 C22 H221 120.8(9) no
C23 C22 H221 118.0(9) no
C22 C23 H231 119.4(10) no
C24 C23 H231 120.7(9) no
C23 C24 H241 120.2(10) no
C25 C24 H241 120.2(10) no
C24 C25 H251 122.7(9) no
C26 C25 H251 116.9(9) no
C21 C26 H261 118.8(8) no
C25 C26 H261 120.5(8) no

loop_
_geom_bond_atom_site_label_1
_geom_bond_atom_site_label_2
_geom_bond_distance
_geom_bond_publ_flag
O1 C3 1.2391(14) yes
O2 C18 1.2291(14) yes
N1 C1 1.4710(14) yes
N1 C2 1.4784(14) yes
N1 C14 1.4666(14) yes
N2 C3 1.3326(15) yes
N2 C4 1.4602(15) yes
N3 C7 1.3754(15) yes
N3 C8 1.3736(16) yes
N4 C18 1.3378(15) yes
N4 C19 1.4639(16) yes
N2 H2 0.869(16) no
N3 H3 0.851(14) no
N4 H4 0.847(15) no
C1 C4 1.5223(16) no
C1 C7 1.5049(16) no
C2 C3 1.5309(15) no
C2 C5 1.5470(16) no
C5 C6 1.5021(16) no
C6 C9 1.4314(16) no
C6 C7 1.3597(16) no
C8 C9 1.4159(17) no
C8 C13 1.3994(19) no
C9 C10 1.4028(18) no
C10 C11 1.3831(19) no
C11 C12 1.4012(19) no
C12 C13 1.3844(19) no
C14 C18 1.5392(16) no
C14 C17 1.5569(17) no
C14 C15 1.5651(16) no
C15 C16 1.5423(19) no
C16 C17 1.5477(19) no
C19 C20 1.5207(19) no
C20 C21 1.5151(17) no
C21 C26 1.3911(17) no
C21 C22 1.3926(18) no
C22 C23 1.3864(19) no
C23 C24 1.386(2) no
C24 C25 1.379(2) no
C25 C26 1.3910(18) no
C1 H11 0.958(12) no
C2 H21 0.956(13) no
C4 H41 0.956(15) no
C4 H42 1.005(15) no
C5 H51 0.985(14) no
C5 H52 1.004(14) no
C10 H101 0.979(14) no
C11 H111 0.968(18) no
C12 H121 0.967(19) no
C13 H131 0.970(14) no
C15 H151 0.956(17) no
C15 H152 0.981(14) no
C16 H161 1.020(14) no
C16 H162 0.969(15) no
C17 H171 0.973(15) no
C17 H172 1.000(15) no
C19 H191 0.986(14) no
C19 H192 0.942(15) no
C20 H201 0.980(14) no
C20 H202 0.937(19) no
C22 H221 0.979(17) no
C23 H231 0.928(18) no
C24 H241 0.95(2) no
C25 H251 0.975(16) no
C26 H261 1.001(16) no
